data_4309796
loop_
_publ_author_name
'H. V. Rasika Dias'
'Xiaoyu Wang'
'Himashinie V. K. Diyabalanage'

_publ_contact_author_address
;Department of Chemistry and Biochemistry
The University of Texas at Arlington
Arlington, Texas 76019-0065, USA
;
_publ_contact_author_email dias@uta.edu
_publ_contact_author_fax 817-272-3808
_publ_contact_author_name 'Prof. H. V. R. Dias'
_publ_contact_author_phone 817-272-3813
_publ_section_title
;
Fluorinated Tris(pyrazolyl)borate Ligands without the Problematic Hydride
Moiety: Isolation of Copper(I) Ethylene and Copper(I)-Tin(II) Complexes
Using [MeB(3-(CF3)Pz)3]-
;
_journal_name_full 'Inorganic Chemistry'
_journal_page_first 7322
_journal_page_last 7324
_journal_paper_doi 10.1021/ic0513235
_journal_volume 44
_journal_year 2005
_chemical_formula_sum 'C13 H9 B F9 N6 Tl'
_chemical_formula_weight 635.44
_chemical_name_common '[MeB(3-(CF3)Pz)3]Tl'
_chemical_name_systematic
; 
 ? 
;
_space_group_IT_number 62
_symmetry_cell_setting orthorhombic
_symmetry_space_group_name_Hall '-P 2ac 2n'
_symmetry_space_group_name_H-M 'P n m a'
_atom_sites_solution_hydrogens geom
_atom_sites_solution_primary direct
_atom_sites_solution_secondary difmap
_audit_creation_method SHELXL-97
_cell_angle_alpha 90.00
_cell_angle_beta 90.00
_cell_angle_gamma 90.00
_cell_formula_units_Z 4
_cell_length_a 15.9205(9)
_cell_length_b 13.5795(8)
_cell_length_c 8.4035(5)
_cell_measurement_reflns_used 7410
_cell_measurement_temperature 100(2)
_cell_measurement_theta_max 28.29
_cell_measurement_theta_min 2.42
_cell_volume 1816.77(18)
_computing_cell_refinement 'Bruker SMART'
_computing_data_collection 'Bruker SMART'
_computing_data_reduction 'Bruker SAINT'
_computing_molecular_graphics 'Bruker SHELXTL'
_computing_publication_material 'Bruker SHELXTL'
_computing_structure_refinement 'SHELXL-97 (Sheldrick, 1997)'
_computing_structure_solution 'SHELXS-97 (Sheldrick, 1990)'
_diffrn_ambient_temperature 100(2)
_diffrn_measured_fraction_theta_full 0.980
_diffrn_measured_fraction_theta_max 0.980
_diffrn_measurement_device_type 'CCD area detector'
_diffrn_measurement_method 'phi and omega scans'
_diffrn_radiation_monochromator graphite
_diffrn_radiation_source 'fine-focus sealed tube'
_diffrn_radiation_type MoK\a
_diffrn_radiation_wavelength 0.71073
_diffrn_reflns_av_R_equivalents 0.0250
_diffrn_reflns_av_sigmaI/netI 0.0150
_diffrn_reflns_limit_h_max 20
_diffrn_reflns_limit_h_min -20
_diffrn_reflns_limit_k_max 17
_diffrn_reflns_limit_k_min -17
_diffrn_reflns_limit_l_max 10
_diffrn_reflns_limit_l_min -10
_diffrn_reflns_number 16112
_diffrn_reflns_theta_full 28.29
_diffrn_reflns_theta_max 28.29
_diffrn_reflns_theta_min 2.56
_exptl_absorpt_coefficient_mu 8.992
_exptl_absorpt_correction_type none
_exptl_absorpt_process_details SADABS
_exptl_crystal_colour colorless
_exptl_crystal_density_diffrn 2.323
_exptl_crystal_density_meas 0
_exptl_crystal_density_method 'not measured'
_exptl_crystal_description parallelpipeds
_exptl_crystal_F_000 1184
_exptl_crystal_size_max 0.44
_exptl_crystal_size_mid 0.38
_exptl_crystal_size_min 0.35
_refine_diff_density_max 0.496
_refine_diff_density_min -1.701
_refine_diff_density_rms 0.190
_refine_ls_extinction_method none
_refine_ls_goodness_of_fit_ref 1.108
_refine_ls_hydrogen_treatment mixed
_refine_ls_matrix_type full
_refine_ls_number_parameters 158
_refine_ls_number_reflns 2298
_refine_ls_number_restraints 0
_refine_ls_restrained_S_all 1.108
_refine_ls_R_factor_all 0.0161
_refine_ls_R_factor_gt 0.0157
_refine_ls_shift/su_max 0.001
_refine_ls_shift/su_mean 0.000
_refine_ls_structure_factor_coef Fsqd
_refine_ls_weighting_details 'calc w=1/[\s^2^(Fo^2^)+(0.0241P)^2^+1.6761P] where P=(Fo^2^+2Fc^2^)/3'
_refine_ls_weighting_scheme calc
_refine_ls_wR_factor_gt 0.0413
_refine_ls_wR_factor_ref 0.0415
_reflns_number_gt 2256
_reflns_number_total 2298
_reflns_threshold_expression >2sigma(I)
_cod_data_source_file ic0513235si20050803_023317_2.cif
_cod_data_source_block dias52a
_cod_depositor_comments
;
The following automatic conversions were performed:
'_symmetry_cell_setting' value 'Orthorhombic' changed to 'orthorhombic'
according to '/home/saulius/struct/CIF-dictionaries/cif_core.dic'
dictionary named 'cif_core.dic' version 2.4.1 from 2010-06-29.

Automatic conversion script
Id: cif_fix_enum 1527 2010-12-29 10:47:43Z saulius 
;
_cod_database_code 4309796

loop_
_symmetry_equiv_pos_as_xyz
'x, y, z'
'-x+1/2, -y, z+1/2'
'-x, y+1/2, -z'
'x+1/2, -y+1/2, -z+1/2'
'-x, -y, -z'
'x-1/2, y, -z-1/2'
'x, -y-1/2, z'
'-x-1/2, y-1/2, z-1/2'

loop_
_atom_site_label
_atom_site_type_symbol
_atom_site_fract_x
_atom_site_fract_y
_atom_site_fract_z
_atom_site_U_iso_or_equiv
_atom_site_adp_type
_atom_site_occupancy
_atom_site_symmetry_multiplicity
_atom_site_calc_flag
_atom_site_refinement_flags
_atom_site_disorder_assembly
_atom_site_disorder_group
Tl Tl 0.564822(6) 0.2500 -0.013810(12) 0.01232(5) Uani 1 2 d S . .
F3 F 0.56574(8) -0.05523(11) -0.1159(2) 0.0308(3) Uani 1 1 d . . .
B B 0.80157(18) 0.2500 -0.0785(3) 0.0102(5) Uani 1 2 d S . .
F1 F 0.57374(8) -0.04618(11) -0.37081(19) 0.0311(3) Uani 1 1 d . . .
C6 C 0.78987(18) 0.2500 0.3682(3) 0.0180(5) Uani 1 2 d S . .
H6 H 0.8105 0.2500 0.4743 0.022 Uiso 1 2 calc SR . .
N4 N 0.70062(14) 0.2500 0.1583(3) 0.0134(4) Uani 1 2 d S . .
F4 F 0.64237(13) 0.2500 0.5662(2) 0.0329(5) Uani 1 2 d S . .
C1 C 0.66714(12) 0.05172(14) -0.2262(2) 0.0142(3) Uani 1 1 d . . .
N2 N 0.67783(9) 0.13460(11) -0.14342(18) 0.0120(3) Uani 1 1 d . . .
C7 C 0.83502(17) 0.2500 0.2282(3) 0.0158(5) Uani 1 2 d S . .
H7 H 0.8945 0.2500 0.2203 0.019 Uiso 1 2 calc SR . .
C9 C 0.90090(16) 0.2500 -0.1069(3) 0.0142(5) Uani 1 2 d S . .
F2 F 0.52040(7) 0.07355(9) -0.23646(19) 0.0289(3) Uani 1 1 d . . .
C3 C 0.80006(12) 0.08600(15) -0.2432(2) 0.0173(4) Uani 1 1 d . . .
H3 H 0.8583 0.0845 -0.2673 0.021 Uiso 1 1 calc R . .
N3 N 0.78093(14) 0.2500 0.1033(3) 0.0113(4) Uani 1 2 d S . .
C8 C 0.6280(2) 0.2500 0.4123(3) 0.0226(6) Uani 1 2 d S . .
N1 N 0.76114(9) 0.15599(11) -0.15485(18) 0.0115(3) Uani 1 1 d . . .
F5 F 0.58018(12) 0.17211(19) 0.3818(2) 0.0720(8) Uani 1 1 d . . .
C4 C 0.58208(13) 0.00614(14) -0.2377(3) 0.0184(4) Uani 1 1 d . . .
C5 C 0.70649(17) 0.2500 0.3166(3) 0.0151(5) Uani 1 2 d S . .
C2 C 0.74197(12) 0.01735(15) -0.2925(3) 0.0194(4) Uani 1 1 d . . .
H2 H 0.7507 -0.0395 -0.3562 0.023 Uiso 1 1 calc R . .
H9A H 0.9266(15) 0.189(2) -0.065(4) 0.018(6) Uiso 1 1 d . . .
H9B H 0.915(3) 0.2500 -0.229(5) 0.032(11) Uiso 1 2 d S . .

loop_
_atom_site_aniso_label
_atom_site_aniso_U_11
_atom_site_aniso_U_22
_atom_site_aniso_U_33
_atom_site_aniso_U_23
_atom_site_aniso_U_13
_atom_site_aniso_U_12
Tl 0.00886(7) 0.01409(7) 0.01402(7) 0.000 0.00094(3) 0.000
F3 0.0240(7) 0.0276(7) 0.0407(9) 0.0079(7) 0.0054(5) -0.0077(5)
B 0.0114(12) 0.0109(12) 0.0084(12) 0.000 0.0012(10) 0.000
F1 0.0258(7) 0.0314(7) 0.0360(8) -0.0189(7) -0.0048(5) -0.0073(5)
C6 0.0191(13) 0.0248(14) 0.0101(12) 0.000 -0.0026(10) 0.000
N4 0.0129(10) 0.0172(11) 0.0101(10) 0.000 0.0025(8) 0.000
F4 0.0338(11) 0.0552(14) 0.0096(8) 0.000 0.0038(8) 0.000
C1 0.0140(8) 0.0129(8) 0.0157(8) -0.0001(7) -0.0011(7) -0.0007(7)
N2 0.0099(7) 0.0132(7) 0.0129(7) -0.0003(6) -0.0005(5) -0.0004(5)
C7 0.0152(12) 0.0178(13) 0.0144(12) 0.000 -0.0034(10) 0.000
C9 0.0111(12) 0.0167(12) 0.0149(12) 0.000 0.0004(9) 0.000
F2 0.0130(5) 0.0201(6) 0.0535(9) -0.0082(6) -0.0072(6) 0.0022(5)
C3 0.0143(8) 0.0175(9) 0.0201(10) -0.0053(7) 0.0028(7) 0.0011(7)
N3 0.0111(10) 0.0116(10) 0.0113(10) 0.000 -0.0014(8) 0.000
C8 0.0220(15) 0.0348(17) 0.0109(13) 0.000 0.0020(11) 0.000
N1 0.0099(7) 0.0126(7) 0.0120(7) 0.0001(6) 0.0006(5) -0.0003(5)
F5 0.0533(10) 0.1080(18) 0.0548(12) -0.0513(12) 0.0379(9) -0.0569(12)
C4 0.0170(9) 0.0130(9) 0.0251(10) -0.0042(8) -0.0016(8) -0.0009(7)
C5 0.0195(13) 0.0156(12) 0.0102(12) 0.000 -0.0001(10) 0.000
C2 0.0175(9) 0.0161(8) 0.0246(10) -0.0069(8) 0.0024(8) 0.0004(7)

loop_
_atom_type_symbol
_atom_type_description
_atom_type_scat_dispersion_real
_atom_type_scat_dispersion_imag
_atom_type_scat_source
C C 0.0033 0.0016 'International Tables Vol C Tables 4.2.6.8 and 6.1.1.4'
H H 0.0000 0.0000 'International Tables Vol C Tables 4.2.6.8 and 6.1.1.4'
B B 0.0013 0.0007 'International Tables Vol C Tables 4.2.6.8 and 6.1.1.4'
N N 0.0061 0.0033 'International Tables Vol C Tables 4.2.6.8 and 6.1.1.4'
F F 0.0171 0.0103 'International Tables Vol C Tables 4.2.6.8 and 6.1.1.4'
Tl Tl -2.8358 9.6688 'International Tables Vol C Tables 4.2.6.8 and 6.1.1.4'

loop_
_geom_angle_atom_site_label_1
_geom_angle_atom_site_label_2
_geom_angle_atom_site_label_3
_geom_angle
_geom_angle_site_symmetry_1
_geom_angle_site_symmetry_3
_geom_angle_publ_flag
N4 Tl N2 70.17(5) . . ?
N4 Tl N2 70.17(5) . 7_565 ?
N2 Tl N2 73.38(7) . 7_565 ?
N3 B N1 108.29(13) . . ?
N3 B N1 108.29(13) . 7_565 ?
N1 B N1 109.1(2) . 7_565 ?
N3 B C9 110.7(2) . . ?
N1 B C9 110.19(14) . . ?
N1 B C9 110.20(14) 7_565 . ?
C7 C6 C5 103.3(2) . . ?
C5 N4 N3 105.8(2) . . ?
C5 N4 Tl 127.80(17) . . ?
N3 N4 Tl 126.35(16) . . ?
N2 C1 C2 112.42(17) . . ?
N2 C1 C4 119.98(17) . . ?
C2 C1 C4 127.60(18) . . ?
C1 N2 N1 105.52(15) . . ?
C1 N2 Tl 129.28(12) . . ?
N1 N2 Tl 124.76(11) . . ?
N3 C7 C6 109.2(2) . . ?
N1 C3 C2 109.41(17) . . ?
C7 N3 N4 109.5(2) . . ?
C7 N3 B 128.5(2) . . ?
N4 N3 B 122.0(2) . . ?
F4 C8 F5 106.86(19) . 7_565 ?
F4 C8 F5 106.86(19) . . ?
F5 C8 F5 105.6(3) 7_565 . ?
F4 C8 C5 112.7(2) . . ?
F5 C8 C5 112.17(17) 7_565 . ?
F5 C8 C5 112.17(17) . . ?
C3 N1 N2 109.53(15) . . ?
C3 N1 B 127.41(17) . . ?
N2 N1 B 123.04(16) . . ?
F1 C4 F2 107.31(17) . . ?
F1 C4 F3 106.82(17) . . ?
F2 C4 F3 105.95(17) . . ?
F1 C4 C1 111.49(17) . . ?
F2 C4 C1 112.36(16) . . ?
F3 C4 C1 112.51(17) . . ?
N4 C5 C6 112.1(2) . . ?
N4 C5 C8 118.7(2) . . ?
C6 C5 C8 129.1(3) . . ?
C3 C2 C1 103.11(17) . . ?

loop_
_geom_bond_atom_site_label_1
_geom_bond_atom_site_label_2
_geom_bond_distance
_geom_bond_site_symmetry_2
_geom_bond_publ_flag
Tl N4 2.601(2) . ?
Tl N2 2.6228(15) . ?
Tl N2 2.6228(15) 7_565 ?
F3 C4 1.346(3) . ?
B N3 1.563(4) . ?
B N1 1.567(2) . ?
B N1 1.567(2) 7_565 ?
B C9 1.599(4) . ?
F1 C4 1.332(2) . ?
C6 C7 1.379(4) . ?
C6 C5 1.397(4) . ?
N4 C5 1.333(3) . ?
N4 N3 1.359(3) . ?
F4 C8 1.314(4) . ?
C1 N2 1.334(2) . ?
C1 C2 1.396(3) . ?
C1 C4 1.492(3) . ?
N2 N1 1.361(2) . ?
C7 N3 1.357(3) . ?
F2 C4 1.343(2) . ?
C3 N1 1.356(2) . ?
C3 C2 1.377(3) . ?
C8 F5 1.328(3) 7_565 ?
C8 F5 1.328(3) . ?
C8 C5 1.486(4) . ?
